data_4342183
loop_
_publ_author_name
'Siddiqui, Mujahuddin M.'
'Mague, Joel T.'
'Balakrishna, Maravanji S.'

_publ_section_title
;
 Construction of the First Rhodium(I) Cyclic Pentameric Structure
 [Rh(CO)Cl{(\m-N(t)BuP)2(C\\tb CPh)2}]5 Using
 (Phenylethynyl)cyclodiphosphazanes.
;
_journal_issue 4
_journal_name_full 'Inorganic chemistry'
_journal_page_first 1200
_journal_page_last 1202
_journal_paper_doi 10.1021/ic5028042
_journal_volume 54
_journal_year 2015
_chemical_formula_moiety 'C24 H28 N2 P2'
_chemical_formula_sum 'C24 H28 N2 P2'
_chemical_formula_weight 406.42
_chemical_name_systematic
; 
 1,3-Di-tert-butyl-2,4-bis(phenylethynyl)-[1,3,2,4]
diazadiphosphetidine 
;
_space_group_crystal_system monoclinic
_space_group_IT_number 14
_space_group_name_Hall '-P 2ybc'
_space_group_name_H-M_alt 'P 1 21/c 1'
_symmetry_space_group_name_Hall '-P 2ybc'
_symmetry_space_group_name_H-M 'P 1 21/c 1'
_atom_sites_solution_hydrogens geom
_atom_sites_solution_primary direct
_atom_sites_solution_secondary difmap
_audit_creation_method SHELXL-2014/6
_cell_angle_alpha 90
_cell_angle_beta 115.1720(10)
_cell_angle_gamma 90
_cell_formula_units_Z 4
_cell_length_a 15.6716(11)
_cell_length_b 10.4009(7)
_cell_length_c 15.5875(10)
_cell_measurement_reflns_used 9989
_cell_measurement_temperature 100(2)
_cell_measurement_theta_max 29.11
_cell_measurement_theta_min 2.43
_cell_volume 2299.5(3)
_computing_cell_refinement 'SAINT (Bruker-AXS 2009a)'
_computing_data_collection 'APEX2 (Bruker-AXS, 2009)'
_computing_data_reduction 'SAINT (Bruker-AXS 2009a)'
_computing_molecular_graphics 'SHELXTL(Bruker-AXS 2008)'
_computing_publication_material 'SHELXTL(Bruker-AXS 2008)'
_computing_structure_refinement 'SHELXL-2014/6 (Sheldrick, 2014)'
_computing_structure_solution 'SHELXS (Sheldrick, 2008)'
_diffrn_ambient_temperature 100(2)
_diffrn_measured_fraction_theta_full 0.993
_diffrn_measured_fraction_theta_max 0.980
_diffrn_measurement_device_type 'Bruker Smart APEX CCD'
_diffrn_measurement_method '\f and \w scans'
_diffrn_radiation_monochromator graphite
_diffrn_radiation_source 'fine-focus sealed tube'
_diffrn_radiation_type MoK\a
_diffrn_radiation_wavelength 0.71073
_diffrn_reflns_av_R_equivalents 0.0380
_diffrn_reflns_av_unetI/netI 0.0231
_diffrn_reflns_Laue_measured_fraction_full 0.993
_diffrn_reflns_Laue_measured_fraction_max 0.980
_diffrn_reflns_limit_h_max 21
_diffrn_reflns_limit_h_min -21
_diffrn_reflns_limit_k_max 13
_diffrn_reflns_limit_k_min -13
_diffrn_reflns_limit_l_max 21
_diffrn_reflns_limit_l_min -21
_diffrn_reflns_number 40439
_diffrn_reflns_point_group_measured_fraction_full 0.993
_diffrn_reflns_point_group_measured_fraction_max 0.980
_diffrn_reflns_theta_full 28.750
_diffrn_reflns_theta_max 29.161
_diffrn_reflns_theta_min 2.428
_exptl_absorpt_coefficient_mu 0.201
_exptl_absorpt_correction_T_max 0.97
_exptl_absorpt_correction_T_min 0.91
_exptl_absorpt_correction_type multi-scan
_exptl_absorpt_process_details 'SADABS (Sheldrick, 2008a)'
_exptl_crystal_colour colourless
_exptl_crystal_density_diffrn 1.174
_exptl_crystal_density_method 'not measured'
_exptl_crystal_description slab
_exptl_crystal_F_000 864
_exptl_crystal_size_max 0.320
_exptl_crystal_size_mid 0.225
_exptl_crystal_size_min 0.172
_exptl_transmission_factor_max 0.966
_exptl_transmission_factor_min 0.906
_refine_diff_density_max 0.317
_refine_diff_density_min -0.307
_refine_diff_density_rms 0.057
_refine_ls_extinction_coef 0.0036(5)
_refine_ls_extinction_expression Fc^*^=kFc[1+0.001xFc^2^\l^3^/sin(2\q)]^-1/4^
_refine_ls_extinction_method SHELXL
_refine_ls_goodness_of_fit_ref 1.034
_refine_ls_hydrogen_treatment constr
_refine_ls_matrix_type full
_refine_ls_number_parameters 260
_refine_ls_number_reflns 6079
_refine_ls_number_restraints 0
_refine_ls_restrained_S_all 1.034
_refine_ls_R_factor_all 0.0444
_refine_ls_R_factor_gt 0.0362
_refine_ls_shift/su_max 0.003
_refine_ls_shift/su_mean 0.000
_refine_ls_structure_factor_coef Fsqd
_refine_ls_weighting_details 'w=1/[\s^2^(Fo^2^)+(0.0498P)^2^+0.8515P] where P=(Fo^2^+2Fc^2^)/3'
_refine_ls_weighting_scheme calc
_refine_ls_wR_factor_gt 0.0944
_refine_ls_wR_factor_ref 0.1019
_reflns_Friedel_coverage 0.000
_reflns_number_gt 5120
_reflns_number_total 6079
_reflns_threshold_expression 'I > 2\s(I)'
_cod_data_source_file ic5028042_si_002.cif
_cod_data_source_block MSB459_1m
_cod_depositor_comments 'Adding full bibliography for 4342183--4342185.cif.'
_cod_database_code 4342183
_shelx_space_group_comment
;
The symmetry employed for this shelxl refinement is uniquely defined
by the following loop, which should always be used as a source of
symmetry information in preference to the above space-group names.
They are only intended as comments.
;
_shelx_estimated_absorpt_t_min 0.939
_shelx_estimated_absorpt_t_max 0.966
_shelxl_version_number 2014/6

loop_
_space_group_symop_operation_xyz
'x, y, z'
'-x, y+1/2, -z+1/2'
'-x, -y, -z'
'x, -y-1/2, z-1/2'

loop_
_atom_site_label
_atom_site_type_symbol
_atom_site_fract_x
_atom_site_fract_y
_atom_site_fract_z
_atom_site_U_iso_or_equiv
_atom_site_adp_type
_atom_site_occupancy
_atom_site_site_symmetry_order
_atom_site_calc_flag
_atom_site_refinement_flags_posn
_atom_site_refinement_flags_adp
P1 P 0.31325(2) 0.75987(3) 1.06101(2) 0.01805(8) Uani 1 1 d . .
P2 P 0.19471(2) 0.74418(3) 0.88462(2) 0.01903(8) Uani 1 1 d . .
N1 N 0.19494(7) 0.73448(9) 0.99470(6) 0.01786(19) Uani 1 1 d . .
N2 N 0.31405(7) 0.73550(9) 0.95270(7) 0.01967(19) Uani 1 1 d . .
C1 C 0.11608(8) 0.73784(11) 1.02220(8) 0.0216(2) Uani 1 1 d . .
C2 C 0.14869(10) 0.67528(17) 1.11911(9) 0.0381(3) Uani 1 1 d . .
H2A H 0.1675 0.5862 1.1158 0.057 Uiso 1 1 calc R U
H2B H 0.0971 0.6763 1.1388 0.057 Uiso 1 1 calc R U
H2C H 0.2026 0.7230 1.1653 0.057 Uiso 1 1 calc R U
C3 C 0.08373(13) 0.87514(15) 1.02432(15) 0.0497(4) Uani 1 1 d . .
H3A H 0.1360 0.9252 1.0706 0.075 Uiso 1 1 calc R U
H3B H 0.0310 0.8749 1.0423 0.075 Uiso 1 1 calc R U
H3C H 0.0634 0.9138 0.9614 0.075 Uiso 1 1 calc R U
C4 C 0.03537(10) 0.65950(16) 0.94977(10) 0.0384(3) Uani 1 1 d . .
H4A H 0.0152 0.6984 0.8869 0.058 Uiso 1 1 calc R U
H4B H -0.0176 0.6585 0.9674 0.058 Uiso 1 1 calc R U
H4C H 0.0567 0.5713 0.9484 0.058 Uiso 1 1 calc R U
C5 C 0.39240(9) 0.73591(12) 0.92436(9) 0.0242(2) Uani 1 1 d . .
C6 C 0.48220(9) 0.69853(16) 1.01058(10) 0.0351(3) Uani 1 1 d . .
H6A H 0.4971 0.7646 1.0597 0.053 Uiso 1 1 calc R U
H6B H 0.5344 0.6911 0.9920 0.053 Uiso 1 1 calc R U
H6C H 0.4727 0.6159 1.0354 0.053 Uiso 1 1 calc R U
C7 C 0.37125(11) 0.63438(15) 0.84696(10) 0.0369(3) Uani 1 1 d . .
H7A H 0.3665 0.5497 0.8721 0.055 Uiso 1 1 calc R U
H7B H 0.4222 0.6334 0.8263 0.055 Uiso 1 1 calc R U
H7C H 0.3116 0.6551 0.7929 0.055 Uiso 1 1 calc R U
C8 C 0.40374(11) 0.86850(14) 0.88802(12) 0.0387(3) Uani 1 1 d . .
H8A H 0.3469 0.8895 0.8309 0.058 Uiso 1 1 calc R U
H8B H 0.4584 0.8678 0.8729 0.058 Uiso 1 1 calc R U
H8C H 0.4132 0.9332 0.9370 0.058 Uiso 1 1 calc R U
C9 C 0.32320(8) 0.93129(11) 1.07729(8) 0.0220(2) Uani 1 1 d . .
C10 C 0.33789(8) 1.04260(11) 1.10114(8) 0.0215(2) Uani 1 1 d . .
C11 C 0.35071(8) 1.17725(11) 1.12350(8) 0.0199(2) Uani 1 1 d . .
C12 C 0.41491(8) 1.21921(11) 1.21317(8) 0.0219(2) Uani 1 1 d . .
H12 H 0.4504 1.1583 1.2603 0.026 Uiso 1 1 calc R U
C13 C 0.42683(8) 1.34950(11) 1.23326(9) 0.0241(2) Uani 1 1 d . .
H13 H 0.4706 1.3776 1.2941 0.029 Uiso 1 1 calc R U
C14 C 0.37525(9) 1.43904(11) 1.16516(9) 0.0257(2) Uani 1 1 d . .
H14 H 0.3836 1.5282 1.1794 0.031 Uiso 1 1 calc R U
C15 C 0.31134(10) 1.39849(12) 1.07611(9) 0.0295(3) Uani 1 1 d . .
H15 H 0.2760 1.4601 1.0295 0.035 Uiso 1 1 calc R U
C16 C 0.29877(9) 1.26840(12) 1.05477(9) 0.0265(3) Uani 1 1 d . .
H16 H 0.2550 1.2411 0.9937 0.032 Uiso 1 1 calc R U
C17 C 0.17648(8) 0.91260(12) 0.85657(8) 0.0221(2) Uani 1 1 d . .
C18 C 0.16098(8) 1.02213(12) 0.82859(8) 0.0212(2) Uani 1 1 d . .
C19 C 0.14659(8) 1.15520(11) 0.80245(8) 0.0198(2) Uani 1 1 d . .
C20 C 0.20016(9) 1.21518(12) 0.76158(10) 0.0284(3) Uani 1 1 d . .
H20 H 0.2449 1.1669 0.7487 0.034 Uiso 1 1 calc R U
C21 C 0.18801(11) 1.34511(13) 0.73978(11) 0.0362(3) Uani 1 1 d . .
H21 H 0.2245 1.3855 0.7120 0.043 Uiso 1 1 calc R U
C22 C 0.12315(10) 1.41639(12) 0.75819(10) 0.0324(3) Uani 1 1 d . .
H22 H 0.1156 1.5055 0.7436 0.039 Uiso 1 1 calc R U
C23 C 0.06929(9) 1.35749(12) 0.79791(9) 0.0280(3) Uani 1 1 d . .
H23 H 0.0245 1.4063 0.8103 0.034 Uiso 1 1 calc R U
C24 C 0.08039(9) 1.22788(12) 0.81963(8) 0.0246(2) Uani 1 1 d . .
H24 H 0.0428 1.1880 0.8464 0.030 Uiso 1 1 calc R U

loop_
_atom_site_aniso_label
_atom_site_aniso_U_11
_atom_site_aniso_U_22
_atom_site_aniso_U_33
_atom_site_aniso_U_23
_atom_site_aniso_U_13
_atom_site_aniso_U_12
P1 0.02045(15) 0.01619(14) 0.01708(15) 0.00105(9) 0.00758(12) 0.00172(10)
P2 0.02188(16) 0.01903(15) 0.01658(14) -0.00084(10) 0.00856(12) 0.00028(10)
N1 0.0202(5) 0.0183(4) 0.0161(4) -0.0004(3) 0.0087(4) -0.0008(3)
N2 0.0205(5) 0.0214(5) 0.0187(4) 0.0012(3) 0.0098(4) 0.0035(4)
C1 0.0225(6) 0.0228(5) 0.0230(5) 0.0015(4) 0.0131(5) 0.0007(4)
C2 0.0312(7) 0.0623(10) 0.0249(6) 0.0103(6) 0.0160(6) 0.0056(7)
C3 0.0597(10) 0.0291(7) 0.0879(13) 0.0048(8) 0.0581(10) 0.0109(7)
C4 0.0263(7) 0.0585(10) 0.0303(7) -0.0044(6) 0.0120(6) -0.0129(6)
C5 0.0243(6) 0.0263(6) 0.0271(6) 0.0028(4) 0.0158(5) 0.0057(4)
C6 0.0242(6) 0.0489(8) 0.0333(7) 0.0024(6) 0.0133(5) 0.0092(6)
C7 0.0388(8) 0.0441(8) 0.0349(7) -0.0070(6) 0.0225(6) 0.0065(6)
C8 0.0375(7) 0.0339(7) 0.0571(9) 0.0121(6) 0.0320(7) 0.0034(6)
C9 0.0219(5) 0.0224(5) 0.0208(5) -0.0005(4) 0.0084(4) 0.0003(4)
C10 0.0201(5) 0.0223(6) 0.0223(5) -0.0014(4) 0.0093(4) -0.0005(4)
C11 0.0196(5) 0.0187(5) 0.0235(5) -0.0016(4) 0.0110(4) -0.0009(4)
C12 0.0206(5) 0.0209(5) 0.0227(5) 0.0002(4) 0.0077(4) 0.0012(4)
C13 0.0224(6) 0.0224(6) 0.0251(6) -0.0040(4) 0.0077(5) -0.0024(4)
C14 0.0300(6) 0.0167(5) 0.0326(6) -0.0016(4) 0.0153(5) -0.0012(4)
C15 0.0343(7) 0.0225(6) 0.0291(6) 0.0046(5) 0.0111(5) 0.0054(5)
C16 0.0273(6) 0.0257(6) 0.0212(6) -0.0004(4) 0.0053(5) 0.0009(5)
C17 0.0214(5) 0.0256(6) 0.0188(5) 0.0021(4) 0.0081(4) 0.0016(4)
C18 0.0188(5) 0.0261(6) 0.0177(5) 0.0006(4) 0.0068(4) 0.0009(4)
C19 0.0179(5) 0.0216(5) 0.0168(5) 0.0001(4) 0.0045(4) 0.0009(4)
C20 0.0282(6) 0.0253(6) 0.0386(7) 0.0006(5) 0.0209(6) 0.0021(5)
C21 0.0407(8) 0.0254(6) 0.0540(9) 0.0033(6) 0.0312(7) -0.0025(6)
C22 0.0388(7) 0.0191(6) 0.0396(7) -0.0001(5) 0.0168(6) 0.0017(5)
C23 0.0268(6) 0.0278(6) 0.0272(6) -0.0029(5) 0.0095(5) 0.0072(5)
C24 0.0233(6) 0.0295(6) 0.0224(5) 0.0012(4) 0.0110(5) 0.0026(5)

loop_
_atom_type_symbol
_atom_type_description
_atom_type_scat_dispersion_real
_atom_type_scat_dispersion_imag
_atom_type_scat_source
C C 0.0033 0.0016 'International Tables Vol C Tables 4.2.6.8 and 6.1.1.4'
H H 0.0000 0.0000 'International Tables Vol C Tables 4.2.6.8 and 6.1.1.4'
N N 0.0061 0.0033 'International Tables Vol C Tables 4.2.6.8 and 6.1.1.4'
P P 0.1023 0.0942 'International Tables Vol C Tables 4.2.6.8 and 6.1.1.4'

loop_
_geom_angle_atom_site_label_1
_geom_angle_atom_site_label_2
_geom_angle_atom_site_label_3
_geom_angle
N2 P1 N1 80.94(5)
N2 P1 C9 104.44(5)
N1 P1 C9 104.14(5)
N2 P1 P2 41.05(3)
N1 P1 P2 41.13(3)
C9 P1 P2 101.10(4)
N2 P2 N1 80.82(5)
N2 P2 C17 102.73(5)
N1 P2 C17 103.45(5)
N2 P2 P1 40.96(3)
N1 P2 P1 41.10(3)
C17 P2 P1 99.49(4)
C1 N1 P1 130.34(8)
C1 N1 P2 130.16(8)
P1 N1 P2 97.77(5)
C5 N2 P1 130.74(8)
C5 N2 P2 130.05(8)
P1 N2 P2 97.98(5)
N1 C1 C2 108.09(10)
N1 C1 C3 110.97(10)
C2 C1 C3 110.78(12)
N1 C1 C4 107.87(10)
C2 C1 C4 109.24(11)
C3 C1 C4 109.81(13)
C1 C2 H2A 109.5
C1 C2 H2B 109.5
H2A C2 H2B 109.5
C1 C2 H2C 109.5
H2A C2 H2C 109.5
H2B C2 H2C 109.5
C1 C3 H3A 109.5
C1 C3 H3B 109.5
H3A C3 H3B 109.5
C1 C3 H3C 109.5
H3A C3 H3C 109.5
H3B C3 H3C 109.5
C1 C4 H4A 109.5
C1 C4 H4B 109.5
H4A C4 H4B 109.5
C1 C4 H4C 109.5
H4A C4 H4C 109.5
H4B C4 H4C 109.5
N2 C5 C6 108.03(10)
N2 C5 C8 110.93(10)
C6 C5 C8 110.30(12)
N2 C5 C7 107.84(10)
C6 C5 C7 109.14(11)
C8 C5 C7 110.53(12)
C5 C6 H6A 109.5
C5 C6 H6B 109.5
H6A C6 H6B 109.5
C5 C6 H6C 109.5
H6A C6 H6C 109.5
H6B C6 H6C 109.5
C5 C7 H7A 109.5
C5 C7 H7B 109.5
H7A C7 H7B 109.5
C5 C7 H7C 109.5
H7A C7 H7C 109.5
H7B C7 H7C 109.5
C5 C8 H8A 109.5
C5 C8 H8B 109.5
H8A C8 H8B 109.5
C5 C8 H8C 109.5
H8A C8 H8C 109.5
H8B C8 H8C 109.5
C10 C9 P1 170.95(11)
C9 C10 C11 176.26(13)
C12 C11 C16 119.28(11)
C12 C11 C10 120.87(11)
C16 C11 C10 119.85(11)
C13 C12 C11 120.07(11)
C13 C12 H12 120.0
C11 C12 H12 120.0
C14 C13 C12 120.39(11)
C14 C13 H13 119.8
C12 C13 H13 119.8
C13 C14 C15 120.01(11)
C13 C14 H14 120.0
C15 C14 H14 120.0
C16 C15 C14 120.32(12)
C16 C15 H15 119.8
C14 C15 H15 119.8
C15 C16 C11 119.93(11)
C15 C16 H16 120.0
C11 C16 H16 120.0
C18 C17 P2 173.61(10)
C17 C18 C19 175.76(13)
C20 C19 C24 118.96(11)
C20 C19 C18 120.54(10)
C24 C19 C18 120.48(11)
C21 C20 C19 120.00(12)
C21 C20 H20 120.0
C19 C20 H20 120.0
C22 C21 C20 120.53(12)
C22 C21 H21 119.7
C20 C21 H21 119.7
C21 C22 C23 119.83(12)
C21 C22 H22 120.1
C23 C22 H22 120.1
C24 C23 C22 120.26(12)
C24 C23 H23 119.9
C22 C23 H23 119.9
C23 C24 C19 120.42(11)
C23 C24 H24 119.8
C19 C24 H24 119.8

loop_
_geom_bond_atom_site_label_1
_geom_bond_atom_site_label_2
_geom_bond_distance
P1 N2 1.7125(10)
P1 N1 1.7163(10)
P1 C9 1.7982(12)
P1 P2 2.5869(4)
P2 N2 1.7157(10)
P2 N1 1.7175(10)
P2 C17 1.7987(12)
N1 C1 1.4705(14)
N2 C5 1.4712(15)
C1 C2 1.5198(17)
C1 C3 1.5203(18)
C1 C4 1.5243(18)
C2 H2A 0.9800
C2 H2B 0.9800
C2 H2C 0.9800
C3 H3A 0.9800
C3 H3B 0.9800
C3 H3C 0.9800
C4 H4A 0.9800
C4 H4B 0.9800
C4 H4C 0.9800
C5 C6 1.5261(18)
C5 C8 1.5297(18)
C5 C7 1.5298(18)
C6 H6A 0.9800
C6 H6B 0.9800
C6 H6C 0.9800
C7 H7A 0.9800
C7 H7B 0.9800
C7 H7C 0.9800
C8 H8A 0.9800
C8 H8B 0.9800
C8 H8C 0.9800
C9 C10 1.2078(17)
C10 C11 1.4365(16)
C11 C12 1.4000(16)
C11 C16 1.4026(16)
C12 C13 1.3855(16)
C12 H12 0.9500
C13 C14 1.3847(17)
C13 H13 0.9500
C14 C15 1.3874(18)
C14 H14 0.9500
C15 C16 1.3873(18)
C15 H15 0.9500
C16 H16 0.9500
C17 C18 1.2069(17)
C18 C19 1.4333(16)
C19 C20 1.3982(16)
C19 C24 1.3987(16)
C20 C21 1.3866(18)
C20 H20 0.9500
C21 C22 1.3832(19)
C21 H21 0.9500
C22 C23 1.3840(19)
C22 H22 0.9500
C23 C24 1.3828(17)
C23 H23 0.9500
C24 H24 0.9500
